data_7034890
loop_
_publ_author_name
'Kumar, Ravi'
'Chaudhri, Nivedita'
'Sankar, Muniappan'

_publ_section_title
;
 Ratiometric and colorimetric &quot;naked eye&quot; selective detection of
 CN(-) ions by electron deficient Ni(ii) porphyrins and their
 reversibility studies.
;
_journal_issue 19
_journal_name_full 'Dalton transactions (Cambridge, England : 2003)'
_journal_page_first 9149
_journal_page_last 9157
_journal_paper_doi 10.1039/c5dt00937e
_journal_volume 44
_journal_year 2015
_chemical_formula_moiety 'C53 H32 N9 Ni O4, C16 H36 N'
_chemical_formula_sum 'C69 H68 N10 Ni O4'
_chemical_formula_weight 1160.04
_chemical_name_common Ni-tetracyanotetramethoxyporphyrin
_chemical_name_systematic
;
 2,3,12,13-Tetracyano-meso-tetrakis(4'-methoxyphenyl)porphyrinato Ni(II) Cyanide
;
_space_group_crystal_system triclinic
_space_group_IT_number 2
_space_group_name_Hall '-P 1'
_space_group_name_H-M_alt 'P -1'
_symmetry_space_group_name_Hall '-P 1'
_symmetry_space_group_name_H-M 'P -1'
_atom_sites_solution_hydrogens difmap
_audit_creation_date 2015-03-27
_audit_creation_method
;
Olex2 1.2-beta
(compiled 2015.01.26 svn.r3150 for OlexSys, GUI svn.r4998)
;
_audit_update_record
;
2015-04-03 deposited with the CCDC.
2015-04-09 downloaded from the CCDC.
;
_cell_angle_alpha 61.669(5)
_cell_angle_beta 78.484(5)
_cell_angle_gamma 86.358(5)
_cell_formula_units_Z 2
_cell_length_a 14.154(5)
_cell_length_b 15.514(5)
_cell_length_c 16.154(5)
_cell_measurement_reflns_used 25054
_cell_measurement_temperature 293(2)
_cell_measurement_theta_max 18.06
_cell_measurement_theta_min 1.46
_cell_volume 3057.4(17)
_computing_cell_refinement 'APEX II SYSTEM SOFTWARE PROGRAMS'
_computing_data_collection 'APEX II SYSTEM SOFTWARE PROGRAMS'
_computing_data_reduction 'APEXII (WINGX)'
_computing_molecular_graphics 'ORTEP3 (WINGX)'
_computing_publication_material 'ShelXL (Sheldrick, 2008)'
_computing_structure_refinement 'ShelXL (Sheldrick, 2008)'
_computing_structure_solution 'ShelXS (Sheldrick, 1997)'
_diffrn_ambient_temperature 293(2)
_diffrn_measured_fraction_theta_full 0.994
_diffrn_measured_fraction_theta_max 0.994
_diffrn_measurement_device_type 'APEX II DIFFRACTOMETER'
_diffrn_measurement_method \w
_diffrn_radiation_type MoK\a
_diffrn_radiation_wavelength 0.71073
_diffrn_reflns_av_R_equivalents 0.0512
_diffrn_reflns_av_unetI/netI 0.0359
_diffrn_reflns_laue_measured_fraction_full 0.994
_diffrn_reflns_laue_measured_fraction_max 0.994
_diffrn_reflns_limit_h_max 11
_diffrn_reflns_limit_h_min -12
_diffrn_reflns_limit_k_max 13
_diffrn_reflns_limit_k_min -13
_diffrn_reflns_limit_l_max 14
_diffrn_reflns_limit_l_min -14
_diffrn_reflns_number 25054
_diffrn_reflns_point_group_measured_fraction_full 0.994
_diffrn_reflns_point_group_measured_fraction_max 0.994
_diffrn_reflns_theta_full 18.060
_diffrn_reflns_theta_max 18.060
_diffrn_reflns_theta_min 2.132
_diffrn_source 'fine-focus sealed tube'
_diffrn_standards_decay_% 'not measured'
_diffrn_standards_interval_count 100
_diffrn_standards_interval_time 1
_diffrn_standards_number 2
_exptl_absorpt_coefficient_mu 0.375
_exptl_absorpt_correction_T_max 0.928
_exptl_absorpt_correction_T_min 0.912
_exptl_absorpt_correction_type psi-scan
_exptl_absorpt_process_details
;
North A.C.T., Phillips D.C. & Mathews F.S. (1968) Acta. Cryst. A24, 351
;
_exptl_crystal_colour green
_exptl_crystal_density_diffrn 1.260
_exptl_crystal_description Needle
_exptl_crystal_F_000 1224
_exptl_crystal_recrystallization_method 'Re-crystallisation from solvent: Chloroform/n-hexane'
_exptl_crystal_size_max 0.3
_exptl_crystal_size_mid 0.2
_exptl_crystal_size_min 0.2
_refine_diff_density_max 0.388
_refine_diff_density_min -0.208
_refine_diff_density_rms 0.039
_refine_ls_extinction_method none
_refine_ls_goodness_of_fit_ref 1.043
_refine_ls_hydrogen_treatment noref
_refine_ls_matrix_type full
_refine_ls_number_parameters 757
_refine_ls_number_reflns 4230
_refine_ls_number_restraints 0
_refine_ls_restrained_S_all 1.043
_refine_ls_R_factor_all 0.0578
_refine_ls_R_factor_gt 0.0437
_refine_ls_shift/su_max 0.000
_refine_ls_shift/su_mean 0.000
_refine_ls_structure_factor_coef Fsqd
_refine_ls_weighting_details 'w=1/[\s^2^(Fo^2^)+(0.0522P)^2^+4.2900P] where P=(Fo^2^+2Fc^2^)/3'
_refine_ls_weighting_scheme calc
_refine_ls_wR_factor_gt 0.1058
_refine_ls_wR_factor_ref 0.1163
_reflns_Friedel_coverage 0.000
_reflns_number_gt 3433
_reflns_number_total 4230
_reflns_threshold_expression 'I > 2\s(I)'
_cod_data_source_file c5dt00937e2.cif
_cod_data_source_block ups2164ms_rk_omecn4_hex_0m
_cod_depositor_comments 'Adding full bibliography for 7034889--7034893.cif.'
_cod_database_code 7034890
_audit_block_doi 10.5517/cc140yvy
_shelx_space_group_comment
;
The symmetry employed for this shelxl refinement is uniquely defined
by the following loop, which should always be used as a source of
symmetry information in preference to the above space-group names.
They are only intended as comments.
;
_shelx_estimated_absorpt_t_max 0.929
_shelx_estimated_absorpt_t_min 0.896
_olex2_refinement_description
;
1. Others
 Fixed Uiso: H18(0.06) H42(0.058) H8(0.067) H17(0.061) H48(0.062) H45(0.079)
 H39(0.062) H38(0.059) H27(0.07) H28(0.067) H25(0.072) H7(0.066) H24(0.067)
 H47(0.072) H44(0.069) H41(0.064) H05A(0.13) H05B(0.13) H05C(0.13) H31(0.096)
 H04A(0.119) H04B(0.119) H04C(0.119) H30(0.087) H67A(0.153) H67B(0.153)
 H34(0.096) H05D(0.156) H05E(0.156) H05F(0.156) H58A(0.115) H58B(0.115)
 H65A(0.237) H65B(0.237) H65C(0.237) H33(0.128) H05G(0.216) H05H(0.216)
 H05I(0.216) H64A(0.211) H64B(0.211) H62A(0.12) H62B(0.12) H59A(0.153)
 H59B(0.153) H60A(0.186) H60B(0.186) H63A(0.142) H63B(0.142) H66A(0.143)
 H66B(0.143) H55A(0.155) H55B(0.155) H61A(0.322) H61B(0.322) H61C(0.322)
 H57A(0.288) H57B(0.288) H57C(0.288) H69A(0.375) H69B(0.375) H69C(0.375)
 H56A(0.199) H56B(0.199) H68A(0.287) H68B(0.287) H54A(0.156) H54B(0.156)
 Fixed X: H18(0.7574) H42(0.528501) H8(0.1962) H17(0.651101) H48(0.8549)
 H45(0.8906) H39(0.4604) H38(0.446099) H27(0.4631) H28(0.4831) H25(0.348301)
 H7(0.2916) H24(0.3694) H47(1.0069) H44(0.7403) H41(0.543) H05A(0.4223)
 H05B(0.4932) H05C(0.529201) H31(-0.0759) H04A(0.406799) H04B(0.3644)
 H04C(0.2998) H30(0.0762) H67A(0.119801) H67B(0.228901) H34(0.204599)
 H05D(1.1399) H05E(1.1906) H05F(1.1348) H58A(0.0814) H58B(0.0265) H65A(0.1499)
 H65B(0.158701) H65C(0.2333) H33(0.0575) H05G(-0.1926) H05H(-0.2426) H05I(-
 0.195601) H64A(0.058901) H64B(0.0711) H62A(0.0422) H62B(0.042399) H59A(-
 0.011001) H59B(-0.0621) H60A(-0.116199) H60B(-0.1696) H63A(0.1775)
 H63B(0.1995) H66A(0.2323) H66B(0.258201) H55A(0.161501) H55B(0.2637) H61A(-
 0.073) H61B(-0.1359) H61C(-0.0268) H57A(0.3308) H57B(0.2998) H57C(0.228301)
 H69A(0.1834) H69B(0.138201) H69C(0.0817) H56A(0.188301) H56B(0.2915)
 H68A(0.1555) H68B(0.2528) H54A(0.119) H54B(0.219399)
 Fixed Y: H18(0.5095) H42(0.836599) H8(0.528901) H17(0.628701) H48(0.436299)
 H45(0.244599) H39(0.7098) H38(0.611901) H27(0.2318) H28(0.348801) H25(0.0462)
 H7(0.3971) H24(0.165001) H47(0.387) H44(0.2946) H41(0.935499) H05A(0.836399)
 H05B(0.9139) H05C(0.8098) H31(0.6047) H04A(-0.063501) H04B(-0.0731) H04C(-
 0.0363) H30(0.551301) H67A(0.164101) H67B(0.1854) H34(0.746499) H05D(0.2902)
 H05E(0.298201) H05F(0.387) H58A(0.0001) H58B(0.0674) H65A(0.5527) H65B(0.5442)
 H65C(0.4935) H33(0.7976) H05G(0.628101) H05H(0.728801) H05I(0.699)
 H64A(0.4311) H64B(0.4203) H62A(0.2514) H62B(0.2406) H59A(0.0454)
 H59B(0.121801) H60A(-0.0192) H60B(-0.013201) H63A(0.329801) H63B(0.324)
 H66A(0.063801) H66B(0.1758) H55A(0.001801) H55B(0.0389) H61A(-0.121) H61B(-
 0.1596) H61C(-0.13) H57A(-0.0421) H57B(-0.0023) H57C(-0.0702) H69A(0.0807)
 H69B(-0.023801) H69C(0.0697) H56A(0.0792) H56B(0.111301) H68A(-0.008)
 H68B(0.028001) H54A(0.157001) H54B(0.190001)
 Fixed Z: H18(0.3415) H42(0.2294) H8(0.0254) H17(0.366301) H48(0.149301)
 H45(0.4617) H39(0.5578) H38(0.4892) H27(-0.099401) H28(-0.056001)
 H25(0.171101) H7(0.0171) H24(0.2136) H47(0.183701) H44(0.427) H41(0.296499)
 H05A(0.5891) H05B(0.5827) H05C(0.600801) H31(0.1934) H04A(0.109) H04B(0.0311)
 H04C(0.098001) H30(0.237499) H67A(0.785999) H67B(0.776899) H34(-0.023001)
 H05D(0.2414) H05E(0.3155) H05F(0.2499) H58A(0.7192) H58B(0.7585) H65A(0.4956)
 H65B(0.4015) H65C(0.468901) H33(-0.063101) H05G(0.0961) H05H(0.051001)
 H05I(0.1405) H64A(0.567201) H64B(0.474499) H62A(0.5661) H62B(0.667101)
 H59A(0.608301) H59B(0.6387) H60A(0.8014) H60B(0.723001) H63A(0.6155)
 H63B(0.5197) H66A(0.711801) H66B(0.651701) H55A(0.584599) H55B(0.5792)
 H61A(0.7056) H61B(0.808701) H61C(0.7897) H57A(0.4788) H57B(0.379399)
 H57C(0.474099) H69A(0.969999) H69B(1.0068) H69C(0.9507) H56A(0.419399)
 H56B(0.4163) H68A(0.871) H68B(0.8779) H54A(0.5114) H54B(0.514)
;

loop_
_space_group_symop_operation_xyz
'x, y, z'
'-x, -y, -z'

loop_
_atom_site_label
_atom_site_type_symbol
_atom_site_fract_x
_atom_site_fract_y
_atom_site_fract_z
_atom_site_U_iso_or_equiv
_atom_site_adp_type
_atom_site_occupancy
_atom_site_site_symmetry_order
_atom_site_calc_flag
Ni01 Ni 0.45371(5) 0.48621(5) 0.22317(5) 0.0389(3) Uani 1 1 d
C14 C 0.3932(5) 0.6541(4) 0.2704(4) 0.0359(14) Uani 1 1 d
C23 C 0.4299(4) 0.2693(5) 0.0847(5) 0.0426(15) Uani 1 1 d
C36 C 0.2919(4) 0.7745(5) 0.3183(5) 0.0554(18) Uani 1 1 d
C5 C 0.4458(5) 0.3451(4) 0.1138(4) 0.0388(14) Uani 1 1 d
C22 C 0.6079(4) 0.1886(6) 0.1398(5) 0.0611(18) Uani 1 1 d
N4 N 0.5581(3) 0.5212(3) 0.2737(3) 0.0375(11) Uani 1 1 d
O1 O 0.3955(3) 0.0638(3) -0.0036(3) 0.0684(12) Uani 1 1 d
N2 N 0.3745(3) 0.4859(4) 0.1307(3) 0.0397(11) Uani 1 1 d
O3 O 0.5161(3) 0.8968(3) 0.4670(3) 0.0725(12) Uani 1 1 d
N1 N 0.5491(4) 0.3956(3) 0.1908(3) 0.0372(11) Uani 1 1 d
N3 N 0.3785(3) 0.6049(3) 0.2221(3) 0.0356(11) Uani 1 1 d
C16 C 0.5507(5) 0.5881(4) 0.3080(4) 0.0376(14) Uani 1 1 d
O4 O 1.0504(4) 0.2803(3) 0.3548(3) 0.0919(15) Uani 1 1 d
C37 C 0.4837(4) 0.7135(5) 0.3521(5) 0.0408(14) Uani 1 1 d
C4 C 0.5267(4) 0.3366(4) 0.1556(4) 0.0393(14) Uani 1 1 d
N10 N 0.1277(4) 0.1407(4) 0.6407(4) 0.0680(15) Uani 1 1 d
C13 C 0.3143(5) 0.7161(4) 0.2709(4) 0.0411(15) Uani 1 1 d
C43 C 0.7813(4) 0.3719(4) 0.2839(5) 0.0429(15) Uani 1 1 d
C6 C 0.3800(4) 0.4186(5) 0.0974(4) 0.0422(14) Uani 1 1 d
C53 C 0.3752(4) 0.3818(5) 0.3390(5) 0.0523(16) Uani 1 1 d
C19 C 0.6467(5) 0.4806(4) 0.2847(4) 0.0394(14) Uani 1 1 d
C20 C 0.6837(4) 0.4080(4) 0.2624(4) 0.0377(14) Uani 1 1 d
C35 C 0.1677(5) 0.7610(5) 0.2015(4) 0.0529(17) Uani 1 1 d
C3 C 0.5994(5) 0.2662(4) 0.1645(4) 0.0419(15) Uani 1 1 d
C0AA C 0.2940(5) 0.5375(5) 0.1059(4) 0.0413(14) Uani 1 1 d
C11 C 0.2936(5) 0.6361(4) 0.1898(4) 0.0383(14) Uani 1 1 d
C18 C 0.6963(4) 0.5241(5) 0.3266(4) 0.0518(16) Uani 1 1 d
H18 H 0.7574 0.5095 0.3415 0.060 Uiso 1 1 d
C15 C 0.4751(5) 0.6475(4) 0.3101(4) 0.0380(14) Uani 1 1 d
C42 C 0.5141(4) 0.8109(5) 0.2957(4) 0.0501(15) Uani 1 1 d
H42 H 0.5285 0.8366 0.2294 0.058 Uiso 1 1 d
C1 C 0.6361(5) 0.3657(4) 0.2209(4) 0.0374(14) Uani 1 1 d
C21 C 0.7501(5) 0.2254(5) 0.2269(4) 0.0538(18) Uani 1 1 d
C29 C 0.1563(5) 0.6419(5) 0.1107(5) 0.0482(15) Uani 1 1 d
C46 C 0.9639(5) 0.3122(5) 0.3258(6) 0.0652(18) Uani 1 1 d
C8 C 0.2505(4) 0.5045(5) 0.0519(4) 0.0560(17) Uani 1 1 d
H8 H 0.1962 0.5289 0.0254 0.067 Uiso 1 1 d
C17 C 0.6379(5) 0.5892(4) 0.3405(4) 0.0517(16) Uani 1 1 d
H17 H 0.6511 0.6287 0.3663 0.061 Uiso 1 1 d
C48 C 0.8616(5) 0.3981(4) 0.2126(4) 0.0544(16) Uani 1 1 d
H48 H 0.8549 0.4363 0.1493 0.062 Uiso 1 1 d
C2 C 0.6676(4) 0.2849(4) 0.2037(4) 0.0408(14) Uani 1 1 d
C12 C 0.2536(4) 0.7067(4) 0.2195(4) 0.0393(14) Uani 1 1 d
C40 C 0.5038(4) 0.8318(5) 0.4342(6) 0.0508(16) Uani 1 1 d
C45 C 0.8840(6) 0.2840(5) 0.3982(5) 0.0673(18) Uani 1 1 d
H45 H 0.8906 0.2446 0.4617 0.079 Uiso 1 1 d
N9 N 0.3301(4) 0.3184(5) 0.4026(5) 0.098(2) Uani 1 1 d
C39 C 0.4741(4) 0.7361(6) 0.4915(4) 0.0534(16) Uani 1 1 d
H39 H 0.4604 0.7098 0.5578 0.062 Uiso 1 1 d
C38 C 0.4651(4) 0.6777(4) 0.4499(5) 0.0511(16) Uani 1 1 d
H38 H 0.4461 0.6119 0.4892 0.059 Uiso 1 1 d
C27 C 0.4444(5) 0.2183(6) -0.0357(4) 0.0606(17) Uani 1 1 d
H27 H 0.4631 0.2318 -0.0994 0.070 Uiso 1 1 d
C28 C 0.4565(4) 0.2878(4) -0.0090(5) 0.0573(17) Uani 1 1 d
H28 H 0.4831 0.3488 -0.0560 0.067 Uiso 1 1 d
C25 C 0.3759(4) 0.1077(4) 0.1248(5) 0.0608(17) Uani 1 1 d
H25 H 0.3483 0.0462 0.1711 0.072 Uiso 1 1 d
C7 C 0.3026(5) 0.4328(5) 0.0473(4) 0.0565(17) Uani 1 1 d
H7 H 0.2916 0.3971 0.0171 0.066 Uiso 1 1 d
C24 C 0.3891(4) 0.1789(6) 0.1499(4) 0.0575(17) Uani 1 1 d
H24 H 0.3694 0.1650 0.2136 0.067 Uiso 1 1 d
C47 C 0.9534(4) 0.3687(5) 0.2327(5) 0.0618(17) Uani 1 1 d
H47 H 1.0069 0.3870 0.1837 0.072 Uiso 1 1 d
C44 C 0.7937(4) 0.3137(5) 0.3774(5) 0.0584(17) Uani 1 1 d
H44 H 0.7403 0.2946 0.4270 0.069 Uiso 1 1 d
C41 C 0.5234(4) 0.8703(4) 0.3355(5) 0.0556(16) Uani 1 1 d
H41 H 0.5430 0.9355 0.2965 0.064 Uiso 1 1 d
C26 C 0.4040(4) 0.1273(5) 0.0315(6) 0.0494(15) Uani 1 1 d
C051 C 0.4878(5) 0.8613(5) 0.5686(5) 0.089(2) Uani 1 1 d
H05A H 0.4223 0.8364 0.5891 0.130 Uiso 1 1 d
H05B H 0.4932 0.9139 0.5827 0.130 Uiso 1 1 d
H05C H 0.5292 0.8098 0.6008 0.130 Uiso 1 1 d
C31 C -0.0186(5) 0.6317(6) 0.1497(7) 0.081(2) Uani 1 1 d
H31 H -0.0759 0.6047 0.1934 0.096 Uiso 1 1 d
C049 C 0.3644(5) -0.0352(5) 0.0639(5) 0.082(2) Uani 1 1 d
H04A H 0.4068 -0.0635 0.1090 0.119 Uiso 1 1 d
H04B H 0.3644 -0.0731 0.0311 0.119 Uiso 1 1 d
H04C H 0.2998 -0.0363 0.0980 0.119 Uiso 1 1 d
O2 O -0.1063(5) 0.7382(5) 0.0238(5) 0.144(2) Uani 1 1 d
C10 C 0.2533(4) 0.6050(4) 0.1350(4) 0.0411(14) Uani 1 1 d
C30 C 0.0732(6) 0.6000(4) 0.1757(5) 0.0739(19) Uani 1 1 d
H30 H 0.0762 0.5513 0.2375 0.087 Uiso 1 1 d
C32 C -0.0184(7) 0.7030(7) 0.0590(8) 0.087(2) Uani 1 1 d
C67 C 0.1832(7) 0.1368(8) 0.7832(8) 0.133(3) Uani 1 1 d
H67A H 0.1198 0.1641 0.7860 0.153 Uiso 1 1 d
H67B H 0.2289 0.1854 0.7769 0.153 Uiso 1 1 d
C34 C 0.1491(5) 0.7156(6) 0.0217(6) 0.083(2) Uani 1 1 d
H34 H 0.2046 0.7465 -0.0230 0.096 Uiso 1 1 d
C052 C 1.1365(5) 0.3173(5) 0.2844(6) 0.107(3) Uani 1 1 d
H05D H 1.1399 0.2902 0.2414 0.156 Uiso 1 1 d
H05E H 1.1906 0.2982 0.3155 0.156 Uiso 1 1 d
H05F H 1.1348 0.3870 0.2499 0.156 Uiso 1 1 d
C58 C 0.0507(6) 0.0627(6) 0.7002(5) 0.098(2) Uani 1 1 d
H58A H 0.0814 0.0001 0.7192 0.115 Uiso 1 1 d
H58B H 0.0265 0.0674 0.7585 0.115 Uiso 1 1 d
C65 C 0.1675(8) 0.5100(7) 0.4662(7) 0.161(4) Uani 1 1 d
H65A H 0.1499 0.5527 0.4956 0.237 Uiso 1 1 d
H65B H 0.1587 0.5442 0.4015 0.237 Uiso 1 1 d
H65C H 0.2333 0.4935 0.4689 0.237 Uiso 1 1 d
C33 C 0.0615(8) 0.7463(6) -0.0033(6) 0.110(3) Uani 1 1 d
H33 H 0.0575 0.7976 -0.0631 0.128 Uiso 1 1 d
C050 C -0.1901(7) 0.6952(7) 0.0822(8) 0.144(4) Uani 1 1 d
H05G H -0.1926 0.6281 0.0961 0.216 Uiso 1 1 d
H05H H -0.2426 0.7288 0.0510 0.216 Uiso 1 1 d
H05I H -0.1956 0.6990 0.1405 0.216 Uiso 1 1 d
C64 C 0.1060(7) 0.4234(7) 0.5192(9) 0.183(5) Uani 1 1 d
H64A H 0.0589 0.4311 0.5672 0.211 Uiso 1 1 d
H64B H 0.0711 0.4203 0.4745 0.211 Uiso 1 1 d
C62 C 0.0839(5) 0.2422(6) 0.6104(5) 0.103(2) Uani 1 1 d
H62A H 0.0422 0.2514 0.5661 0.120 Uiso 1 1 d
H62B H 0.0424 0.2406 0.6671 0.120 Uiso 1 1 d
C59 C -0.0320(6) 0.0591(7) 0.6623(7) 0.134(3) Uani 1 1 d
H59A H -0.0110 0.0454 0.6083 0.153 Uiso 1 1 d
H59B H -0.0621 0.1218 0.6387 0.153 Uiso 1 1 d
C60 C -0.1078(7) -0.0255(8) 0.7432(9) 0.159(4) Uani 1 1 d
H60A H -0.1162 -0.0192 0.8014 0.186 Uiso 1 1 d
H60B H -0.1696 -0.0132 0.7230 0.186 Uiso 1 1 d
C63 C 0.1483(6) 0.3296(7) 0.5664(6) 0.122(3) Uani 1 1 d
H63A H 0.1775 0.3298 0.6155 0.142 Uiso 1 1 d
H63B H 0.1995 0.3240 0.5197 0.142 Uiso 1 1 d
C66 C 0.2063(6) 0.1282(6) 0.6956(8) 0.124(3) Uani 1 1 d
H66A H 0.2323 0.0638 0.7118 0.143 Uiso 1 1 d
H66B H 0.2582 0.1758 0.6517 0.143 Uiso 1 1 d
N7 N 0.1009(4) 0.8087(4) 0.1917(4) 0.0810(18) Uani 1 1 d
C55 C 0.2096(7) 0.0555(7) 0.5470(8) 0.133(3) Uani 1 1 d
H55A H 0.1615 0.0018 0.5846 0.155 Uiso 1 1 d
H55B H 0.2637 0.0389 0.5792 0.155 Uiso 1 1 d
C61 C -0.0841(9) -0.1163(9) 0.7648(11) 0.219(6) Uani 1 1 d
H61A H -0.0730 -0.1210 0.7056 0.322 Uiso 1 1 d
H61B H -0.1359 -0.1596 0.8087 0.322 Uiso 1 1 d
H61C H -0.0268 -0.1300 0.7897 0.322 Uiso 1 1 d
C57 C 0.2787(9) -0.0189(9) 0.4454(9) 0.195(5) Uani 1 1 d
H57A H 0.3308 -0.0421 0.4788 0.288 Uiso 1 1 d
H57B H 0.2998 -0.0023 0.3794 0.288 Uiso 1 1 d
H57C H 0.2283 -0.0702 0.4741 0.288 Uiso 1 1 d
C69 C 0.1441(12) 0.0415(12) 0.9569(11) 0.257(8) Uani 1 1 d
H69A H 0.1834 0.0807 0.9700 0.375 Uiso 1 1 d
H69B H 0.1382 -0.0238 1.0068 0.375 Uiso 1 1 d
H69C H 0.0817 0.0697 0.9507 0.375 Uiso 1 1 d
C56 C 0.2437(9) 0.0590(9) 0.4525(9) 0.173(4) Uani 1 1 d
H56A H 0.1883 0.0792 0.4194 0.199 Uiso 1 1 d
H56B H 0.2915 0.1113 0.4163 0.199 Uiso 1 1 d
C68 C 0.1856(11) 0.0439(12) 0.8753(10) 0.238(8) Uani 1 1 d
H68A H 0.1555 -0.0080 0.8710 0.287 Uiso 1 1 d
H68B H 0.2528 0.0280 0.8779 0.287 Uiso 1 1 d
C54 C 0.1703(7) 0.1384(7) 0.5486(7) 0.135(3) Uani 1 1 d
H54A H 0.1190 0.1570 0.5114 0.156 Uiso 1 1 d
H54B H 0.2194 0.1900 0.5140 0.156 Uiso 1 1 d
N5 N 0.8121(4) 0.1724(4) 0.2423(4) 0.0822(18) Uani 1 1 d
N8 N 0.2652(4) 0.8215(5) 0.3553(4) 0.090(2) Uani 1 1 d
N6 N 0.6223(4) 0.1243(5) 0.1234(5) 0.102(2) Uani 1 1 d

loop_
_atom_site_aniso_label
_atom_site_aniso_U_11
_atom_site_aniso_U_22
_atom_site_aniso_U_33
_atom_site_aniso_U_23
_atom_site_aniso_U_13
_atom_site_aniso_U_12
Ni01 0.0379(5) 0.0400(5) 0.0452(5) -0.0246(4) -0.0103(3) 0.0041(3)
C14 0.041(5) 0.030(4) 0.037(4) -0.018(3) -0.003(3) 0.009(4)
C23 0.038(4) 0.047(5) 0.046(5) -0.027(4) -0.001(3) -0.004(3)
C36 0.054(4) 0.059(5) 0.062(5) -0.033(4) -0.023(3) 0.012(4)
C5 0.033(4) 0.045(4) 0.047(4) -0.028(3) -0.008(3) 0.003(4)
C22 0.042(4) 0.069(5) 0.089(5) -0.050(5) -0.016(3) 0.012(4)
N4 0.037(4) 0.037(3) 0.045(3) -0.025(3) -0.007(2) 0.002(3)
O1 0.089(3) 0.058(3) 0.077(3) -0.047(3) -0.016(2) -0.005(2)
N2 0.039(3) 0.044(3) 0.047(3) -0.029(3) -0.014(2) 0.010(3)
O3 0.102(3) 0.067(3) 0.071(4) -0.051(3) -0.012(3) -0.004(2)
N1 0.039(4) 0.038(3) 0.049(3) -0.031(3) -0.012(2) 0.004(3)
N3 0.033(3) 0.037(3) 0.045(3) -0.026(3) -0.012(2) 0.005(2)
C16 0.039(5) 0.036(4) 0.046(4) -0.023(3) -0.014(3) 0.002(4)
O4 0.046(3) 0.101(4) 0.105(4) -0.025(3) -0.032(3) 0.017(3)
C37 0.049(4) 0.040(5) 0.042(5) -0.026(4) -0.012(3) 0.006(3)
C4 0.035(5) 0.034(4) 0.045(4) -0.019(3) 0.001(3) 0.007(4)
N10 0.050(4) 0.069(4) 0.074(4) -0.030(3) 0.000(3) 0.001(3)
C13 0.050(5) 0.041(4) 0.039(4) -0.024(3) -0.010(4) 0.003(4)
C43 0.045(5) 0.046(4) 0.045(5) -0.026(4) -0.011(4) 0.004(4)
C6 0.039(5) 0.050(4) 0.051(4) -0.033(4) -0.015(3) 0.010(4)
C53 0.045(4) 0.052(4) 0.056(4) -0.022(4) -0.011(3) 0.006(3)
C19 0.033(5) 0.043(4) 0.050(4) -0.029(3) -0.008(3) 0.006(4)
C20 0.033(5) 0.043(4) 0.038(4) -0.019(3) -0.010(3) 0.003(4)
C35 0.056(5) 0.059(5) 0.054(4) -0.035(4) -0.008(4) 0.004(4)
C3 0.045(5) 0.046(5) 0.046(4) -0.031(3) -0.007(3) 0.001(4)
C0AA 0.040(4) 0.049(4) 0.044(4) -0.028(4) -0.012(3) 0.008(4)
C11 0.041(5) 0.036(4) 0.037(4) -0.020(3) 0.001(3) 0.002(3)
C18 0.047(4) 0.064(4) 0.063(4) -0.040(4) -0.023(3) 0.005(4)
C15 0.043(5) 0.036(4) 0.040(4) -0.022(3) -0.010(3) 0.007(4)
C42 0.067(4) 0.043(5) 0.044(4) -0.024(4) -0.007(3) -0.001(3)
C1 0.035(5) 0.037(4) 0.039(3) -0.018(3) -0.003(3) 0.006(4)
C21 0.059(5) 0.053(5) 0.060(4) -0.037(4) -0.009(4) 0.001(4)
C29 0.048(5) 0.044(4) 0.058(5) -0.027(4) -0.016(5) 0.012(4)
C46 0.044(6) 0.068(5) 0.080(6) -0.029(5) -0.021(5) 0.010(4)
C8 0.048(4) 0.076(5) 0.070(4) -0.051(4) -0.030(3) 0.023(4)
C17 0.055(5) 0.050(4) 0.066(4) -0.040(4) -0.015(4) 0.005(4)
C48 0.049(5) 0.057(4) 0.055(4) -0.024(3) -0.015(4) 0.008(4)
C2 0.037(4) 0.039(4) 0.047(4) -0.023(3) -0.008(3) 0.015(4)
C12 0.029(4) 0.038(4) 0.043(4) -0.016(3) -0.004(3) 0.013(4)
C40 0.059(4) 0.053(5) 0.060(6) -0.041(5) -0.016(4) 0.005(3)
C45 0.052(5) 0.083(5) 0.062(5) -0.026(4) -0.026(5) 0.012(4)
N9 0.072(4) 0.081(5) 0.092(5) -0.005(4) 0.001(4) -0.009(4)
C39 0.071(4) 0.051(5) 0.045(4) -0.028(5) -0.011(3) -0.001(4)
C38 0.062(4) 0.042(4) 0.053(5) -0.025(4) -0.014(3) 0.001(3)
C27 0.090(5) 0.053(5) 0.047(4) -0.034(5) -0.002(4) -0.008(4)
C28 0.079(5) 0.040(4) 0.048(5) -0.020(4) -0.001(4) -0.008(3)
C25 0.070(5) 0.054(5) 0.062(6) -0.035(4) 0.007(4) -0.020(3)
C7 0.054(4) 0.075(5) 0.075(5) -0.059(4) -0.028(4) 0.021(4)
C24 0.067(4) 0.063(5) 0.046(4) -0.034(5) 0.007(3) -0.017(4)
C47 0.039(5) 0.062(4) 0.071(6) -0.024(4) -0.003(4) 0.003(3)
C44 0.041(5) 0.077(5) 0.059(5) -0.033(4) -0.012(4) 0.005(4)
C41 0.069(4) 0.035(4) 0.061(6) -0.022(4) -0.010(4) -0.004(3)
C26 0.054(4) 0.046(5) 0.064(5) -0.038(5) -0.014(4) 0.002(4)
C051 0.138(7) 0.079(5) 0.073(6) -0.053(4) -0.023(5) 0.009(4)
C31 0.039(6) 0.070(5) 0.127(8) -0.045(6) -0.005(5) -0.006(4)
C049 0.095(5) 0.057(5) 0.107(6) -0.049(5) -0.019(4) -0.007(4)
O2 0.086(5) 0.177(6) 0.155(6) -0.067(5) -0.030(5) 0.030(5)
C10 0.044(5) 0.038(4) 0.044(4) -0.020(3) -0.011(3) 0.006(3)
C30 0.059(5) 0.051(4) 0.099(6) -0.027(4) -0.012(5) 0.001(4)
C32 0.056(7) 0.096(7) 0.122(8) -0.054(7) -0.046(7) 0.028(6)
C67 0.141(8) 0.163(9) 0.114(8) -0.078(8) -0.031(6) 0.010(7)
C34 0.044(5) 0.113(6) 0.078(6) -0.035(6) -0.019(4) 0.030(4)
C052 0.032(5) 0.105(6) 0.145(7) -0.028(5) -0.013(5) -0.002(4)
C58 0.073(6) 0.109(6) 0.103(6) -0.045(5) -0.008(5) -0.007(5)
C65 0.179(10) 0.097(7) 0.147(8) -0.012(7) -0.018(7) -0.020(7)
C33 0.070(7) 0.140(8) 0.088(6) -0.030(6) -0.019(6) 0.031(6)
C050 0.093(7) 0.131(8) 0.222(11) -0.098(8) -0.021(7) 0.005(6)
C64 0.144(9) 0.047(6) 0.247(12) 0.009(7) -0.014(8) 0.008(6)
C62 0.094(6) 0.089(6) 0.103(6) -0.026(5) -0.022(5) 0.004(6)
C59 0.095(7) 0.150(9) 0.149(8) -0.057(7) -0.038(6) -0.014(6)
C60 0.101(7) 0.110(8) 0.253(13) -0.068(9) -0.046(8) -0.023(7)
C63 0.112(7) 0.108(8) 0.125(7) -0.045(6) 0.007(6) -0.031(6)
C66 0.102(7) 0.118(7) 0.160(9) -0.060(7) -0.063(7) 0.017(5)
N7 0.070(4) 0.088(5) 0.109(5) -0.064(4) -0.028(4) 0.028(4)
C55 0.130(8) 0.123(8) 0.166(10) -0.096(8) 0.005(7) -0.002(6)
C61 0.202(13) 0.135(10) 0.331(18) -0.090(12) -0.128(12) 0.018(9)
C57 0.236(13) 0.191(12) 0.244(13) -0.161(11) -0.089(11) 0.065(10)
C69 0.244(17) 0.271(17) 0.170(13) -0.017(13) -0.084(12) 0.005(13)
C56 0.206(12) 0.170(11) 0.195(11) -0.141(10) -0.015(9) 0.036(9)
C68 0.292(17) 0.295(17) 0.102(9) -0.083(12) -0.070(10) 0.189(14)
C54 0.125(8) 0.135(8) 0.144(9) -0.088(7) 0.047(6) -0.045(6)
N5 0.077(5) 0.080(4) 0.107(5) -0.057(4) -0.033(4) 0.033(4)
N8 0.095(5) 0.107(5) 0.113(5) -0.083(4) -0.039(4) 0.034(4)
N6 0.081(4) 0.101(5) 0.180(7) -0.109(5) -0.041(4) 0.029(4)

loop_
_atom_type_symbol
_atom_type_description
_atom_type_scat_dispersion_real
_atom_type_scat_dispersion_imag
_atom_type_scat_source
C C 0.0030 0.0020 'International Tables Vol C Tables 4.2.6.8 and 6.1.1.4'
H H 0.0000 0.0000 'International Tables Vol C Tables 4.2.6.8 and 6.1.1.4'
N N 0.0060 0.0030 'International Tables Vol C Tables 4.2.6.8 and 6.1.1.4'
Ni Ni 0.3390 1.1120 'International Tables Vol C Tables 4.2.6.8 and 6.1.1.4'
O O 0.0110 0.0060 'International Tables Vol C Tables 4.2.6.8 and 6.1.1.4'

loop_
_geom_angle_atom_site_label_1
_geom_angle_atom_site_label_2
_geom_angle_atom_site_label_3
_geom_angle
N4 Ni01 N2 160.88(15)
N4 Ni01 N1 88.6(2)
N4 Ni01 N3 88.9(2)
N2 Ni01 N1 88.8(2)
N2 Ni01 N3 88.7(2)
N1 Ni01 N3 164.86(15)
C53 Ni01 N4 103.83(19)
C53 Ni01 N2 95.3(2)
C53 Ni01 N1 96.63(19)
C53 Ni01 N3 98.47(19)
N3 C14 C13 109.4(5)
N3 C14 C15 125.4(6)
C15 C14 C13 125.2(6)
C28 C23 C5 121.3(6)
C24 C23 C5 121.7(6)
C24 C23 C28 117.1(5)
N8 C36 C13 173.7(7)
C4 C5 C23 117.9(6)
C6 C5 C23 117.6(5)
C6 C5 C4 124.6(5)
N6 C22 C3 173.7(7)
C16 N4 Ni01 125.9(4)
C19 N4 Ni01 127.5(4)
C19 N4 C16 106.6(4)
C26 O1 C049 117.8(5)
C6 N2 Ni01 125.6(4)
C0AA N2 Ni01 127.1(4)
C0AA N2 C6 106.0(4)
C40 O3 C051 116.2(5)
C4 N1 Ni01 124.5(4)
C4 N1 C1 107.2(4)
C1 N1 Ni01 126.6(4)
C14 N3 Ni01 125.7(4)
C14 N3 C11 107.2(4)
C11 N3 Ni01 125.9(4)
N4 C16 C17 109.1(5)
C15 C16 N4 127.3(5)
C15 C16 C17 123.6(6)
C46 O4 C052 117.7(5)
C42 C37 C15 122.1(6)
C38 C37 C15 120.5(6)
C38 C37 C42 117.3(5)
C5 C4 C3 124.5(7)
N1 C4 C5 125.6(6)
N1 C4 C3 109.8(5)
C58 N10 C62 109.8(5)
C58 N10 C66 110.2(6)
C58 N10 C54 111.1(5)
C66 N10 C62 110.7(5)
C66 N10 C54 109.4(7)
C54 N10 C62 105.5(6)
C36 C13 C14 130.8(7)
C12 C13 C14 107.2(5)
C12 C13 C36 121.9(6)
C48 C43 C20 121.5(6)
C48 C43 C44 117.6(5)
C44 C43 C20 120.8(5)
C5 C6 C7 124.9(6)
N2 C6 C5 126.0(6)
N2 C6 C7 109.1(5)
N9 C53 Ni01 175.6(6)
N4 C19 C20 126.6(5)
N4 C19 C18 109.2(5)
C20 C19 C18 124.2(6)
C19 C20 C43 117.5(5)
C19 C20 C1 124.5(5)
C1 C20 C43 118.0(6)
N7 C35 C12 173.7(7)
C4 C3 C22 131.0(7)
C2 C3 C22 122.0(6)
C2 C3 C4 106.9(5)
N2 C0AA C8 109.6(5)
N2 C0AA C10 126.2(6)
C10 C0AA C8 123.9(6)
N3 C11 C12 109.0(5)
N3 C11 C10 125.4(6)
C10 C11 C12 125.6(7)
C19 C18 H18 126.5(8)
C17 C18 C19 107.4(5)
C17 C18 H18 126.1(7)
C14 C15 C37 118.3(6)
C16 C15 C14 124.3(5)
C16 C15 C37 117.3(5)
C37 C42 H42 119.2(7)
C41 C42 C37 121.5(5)
C41 C42 H42 119.3(7)
N1 C1 C20 124.9(6)
N1 C1 C2 108.5(5)
C20 C1 C2 126.6(7)
N5 C21 C2 173.1(7)
C30 C29 C10 120.9(6)
C30 C29 C34 118.3(6)
C34 C29 C10 120.8(6)
C45 C46 O4 115.4(7)
C47 C46 O4 125.0(7)
C47 C46 C45 119.6(6)
C0AA C8 H8 126.6(8)
C7 C8 C0AA 107.2(5)
C7 C8 H8 126.2(8)
C16 C17 H17 125.8(7)
C18 C17 C16 107.7(5)
C18 C17 H17 126.5(8)
C43 C48 H48 119.1(7)
C43 C48 C47 121.6(5)
C47 C48 H48 119.2(7)
C3 C2 C1 107.5(5)
C3 C2 C21 122.5(6)
C1 C2 C21 129.8(7)
C13 C12 C35 123.1(6)
C13 C12 C11 107.1(5)
C35 C12 C11 129.7(7)
O3 C40 C41 115.1(6)
C39 C40 O3 124.7(6)
C39 C40 C41 120.2(5)
C46 C45 H45 120.0(8)
C46 C45 C44 120.3(6)
C44 C45 H45 119.7(8)
C40 C39 H39 120.7(7)
C40 C39 C38 119.3(5)
C38 C39 H39 120.0(8)
C37 C38 C39 122.1(5)
C37 C38 H38 118.7(7)
C39 C38 H38 119.2(7)
C28 C27 H27 120.6(8)
C28 C27 C26 120.3(5)
C26 C27 H27 119.1(8)
C23 C28 H28 119.9(7)
C27 C28 C23 121.6(5)
C27 C28 H28 118.5(8)
C24 C25 H25 120.6(8)
C26 C25 H25 120.0(8)
C26 C25 C24 119.4(5)
C6 C7 H7 125.5(7)
C8 C7 C6 108.0(5)
C8 C7 H7 126.5(8)
C23 C24 C25 122.4(5)
C23 C24 H24 118.8(7)
C25 C24 H24 118.8(8)
C46 C47 C48 119.6(5)
C46 C47 H47 119.8(8)
C48 C47 H47 120.5(8)
C43 C44 H44 119.3(7)
C45 C44 C43 121.2(5)
C45 C44 H44 119.4(8)
C42 C41 C40 119.5(5)
C42 C41 H41 120.2(8)
C40 C41 H41 120.2(8)
O1 C26 C27 115.1(6)
C25 C26 O1 125.7(6)
C25 C26 C27 119.2(6)
O3 C051 H05A 109.1(6)
O3 C051 H05B 109.3(6)
O3 C051 H05C 109.1(6)
H05A C051 H05B 109.8(7)
H05A C051 H05C 109.6(7)
H05B C051 H05C 110.0(7)
C30 C31 H31 121.5(10)
C32 C31 H31 121.4(10)
C32 C31 C30 117.1(6)
O1 C049 H04A 109.8(6)
O1 C049 H04B 110.1(6)
O1 C049 H04C 109.5(6)
H04A C049 H04B 109.5(6)
H04A C049 H04C 109.0(7)
H04B C049 H04C 108.9(6)
C050 O2 C32 118.2(8)
C0AA C10 C11 124.6(5)
C0AA C10 C29 116.7(6)
C11 C10 C29 118.5(6)
C29 C30 C31 120.3(6)
C29 C30 H30 119.9(8)
C31 C30 H30 119.8(9)
C31 C32 O2 122.0(9)
C33 C32 C31 123.0(7)
C33 C32 O2 115.0(9)
H67A C67 H67B 106.6(9)
C66 C67 H67A 107.7(9)
C66 C67 H67B 107.3(9)
C66 C67 C68 116.3(9)
C68 C67 H67A 109.5(9)
C68 C67 H67B 109.0(11)
C29 C34 H34 119.8(8)
C33 C34 C29 121.5(6)
C33 C34 H34 118.7(9)
O4 C052 H05D 108.5(6)
O4 C052 H05E 109.0(7)
O4 C052 H05F 109.1(6)
H05D C052 H05E 109.9(7)
H05D C052 H05F 109.8(8)
H05E C052 H05F 110.4(7)
N10 C58 H58A 107.3(6)
N10 C58 H58B 107.4(7)
H58A C58 H58B 106.7(7)
C59 C58 N10 120.3(7)
C59 C58 H58A 107.5(8)
C59 C58 H58B 106.9(7)
H65A C65 H65B 108.5(9)
H65A C65 H65C 108.5(10)
H65B C65 H65C 110.7(10)
C64 C65 H65A 108.4(10)
C64 C65 H65B 110.4(11)
C64 C65 H65C 110.3(9)
C32 C33 C34 119.7(7)
C32 C33 H33 119.5(11)
C34 C33 H33 120.8(11)
O2 C050 H05G 109.7(9)
O2 C050 H05H 109.1(10)
O2 C050 H05I 109.5(8)
H05G C050 H05H 109.5(9)
H05G C050 H05I 109.8(11)
H05H C050 H05I 109.2(10)
C65 C64 H64A 108.5(10)
C65 C64 H64B 106.8(10)
C65 C64 C63 119.3(9)
H64A C64 H64B 107.1(10)
C63 C64 H64A 107.4(9)
C63 C64 H64B 107.1(9)
N10 C62 H62A 107.7(7)
N10 C62 H62B 107.6(6)
H62A C62 H62B 106.6(7)
C63 C62 N10 119.4(7)
C63 C62 H62A 107.7(7)
C63 C62 H62B 107.3(8)
C58 C59 H59A 109.2(8)
C58 C59 H59B 110.0(8)
C58 C59 C60 110.4(7)
H59A C59 H59B 107.8(9)
C60 C59 H59A 109.1(9)
C60 C59 H59B 110.3(9)
C59 C60 H60A 107.6(8)
C59 C60 H60B 108.1(10)
H60A C60 H60B 107.0(11)
C61 C60 C59 116.3(11)
C61 C60 H60A 107.9(12)
C61 C60 H60B 109.6(10)
C64 C63 C62 117.2(8)
C64 C63 H63A 107.5(9)
C64 C63 H63B 107.7(9)
C62 C63 H63A 108.4(8)
C62 C63 H63B 108.1(8)
H63A C63 H63B 107.5(8)
N10 C66 H66A 107.4(8)
N10 C66 H66B 107.3(8)
C67 C66 N10 119.0(8)
C67 C66 H66A 107.5(9)
C67 C66 H66B 108.5(9)
H66A C66 H66B 106.5(9)
H55A C55 H55B 107.2(10)
C56 C55 H55A 107.8(10)
C56 C55 H55B 107.4(9)
C54 C55 H55A 107.9(9)
C54 C55 H55B 108.1(10)
C54 C55 C56 118.0(10)
C60 C61 H61A 107.2(13)
C60 C61 H61B 109.2(14)
C60 C61 H61C 109.4(12)
H61A C61 H61B 109.4(12)
H61A C61 H61C 109.5(15)
H61B C61 H61C 112.0(14)
H57A C57 H57B 110.5(13)
H57A C57 H57C 109.0(13)
H57B C57 H57C 108.9(11)
C56 C57 H57A 109.3(11)
C56 C57 H57B 109.9(13)
C56 C57 H57C 109.2(13)
H69A C69 H69B 110.0(14)
H69A C69 H69C 108.6(19)
H69B C69 H69C 110.7(16)
C68 C69 H69A 108.5(17)
C68 C69 H69B 110(2)
C68 C69 H69C 109.0(14)
C55 C56 H56A 106.2(10)
C55 C56 H56B 107.3(10)
C57 C56 C55 121.5(12)
C57 C56 H56A 107.0(11)
C57 C56 H56B 107.7(12)
H56A C56 H56B 106.2(12)
C67 C68 H68A 107.2(11)
C67 C68 H68B 107.6(14)
C69 C68 C67 118.8(13)
C69 C68 H68A 107.5(18)
C69 C68 H68B 108.1(14)
H68A C68 H68B 107.1(12)
N10 C54 H54A 106.1(8)
N10 C54 H54B 106.8(8)
C55 C54 N10 122.4(9)
C55 C54 H54A 106.9(9)
C55 C54 H54B 107.2(9)
H54A C54 H54B 106.6(9)

loop_
_geom_bond_atom_site_label_1
_geom_bond_atom_site_label_2
_geom_bond_distance
Ni01 N4 2.036(4)
Ni01 N2 2.041(4)
Ni01 N1 2.061(4)
Ni01 N3 2.062(4)
Ni01 C53 1.970(7)
C14 N3 1.373(6)
C14 C13 1.428(7)
C14 C15 1.408(7)
C23 C5 1.501(7)
C23 C28 1.375(7)
C23 C24 1.367(7)
C36 C13 1.426(9)
C36 N8 1.149(8)
C5 C4 1.411(7)
C5 C6 1.385(7)
C22 C3 1.429(9)
C22 N6 1.144(8)
N4 C16 1.381(6)
N4 C19 1.372(6)
O1 C26 1.371(6)
O1 C049 1.431(7)
N2 C6 1.375(6)
N2 C0AA 1.365(6)
O3 C40 1.375(6)
O3 C051 1.437(7)
N1 C4 1.365(6)
N1 C1 1.385(6)
N3 C11 1.374(6)
C16 C15 1.373(7)
C16 C17 1.438(7)
O4 C46 1.377(7)
O4 C052 1.422(8)
C37 C15 1.494(7)
C37 C42 1.385(7)
C37 C38 1.376(7)
C4 C3 1.428(7)
N10 C58 1.490(8)
N10 C62 1.539(8)
N10 C66 1.505(9)
N10 C54 1.507(10)
C13 C12 1.365(7)
C43 C20 1.499(7)
C43 C48 1.370(7)
C43 C44 1.385(7)
C6 C7 1.435(7)
C53 N9 1.136(6)
C19 C20 1.383(7)
C19 C18 1.445(7)
C20 C1 1.410(7)
C35 C12 1.432(9)
C35 N7 1.152(7)
C3 C2 1.366(7)
C0AA C8 1.441(7)
C0AA C10 1.391(7)
C11 C12 1.436(7)
C11 C10 1.408(7)
C18 H18 0.930(6)
C18 C17 1.337(7)
C42 H42 0.930(5)
C42 C41 1.375(7)
C1 C2 1.435(7)
C21 C2 1.437(9)
C21 N5 1.144(8)
C29 C10 1.506(8)
C29 C30 1.366(8)
C29 C34 1.367(8)
C46 C45 1.373(8)
C46 C47 1.369(8)
C8 H8 0.927(6)
C8 C7 1.319(7)
C17 H17 0.934(6)
C48 H48 0.928(6)
C48 C47 1.397(8)
C40 C39 1.362(7)
C40 C41 1.385(7)
C45 H45 0.934(6)
C45 C44 1.382(8)
C39 H39 0.930(5)
C39 C38 1.383(7)
C38 H38 0.933(5)
C27 H27 0.931(6)
C27 C28 1.368(8)
C27 C26 1.378(8)
C28 H28 0.929(5)
C25 H25 0.935(6)
C25 C24 1.380(8)
C25 C26 1.365(7)
C7 H7 0.930(6)
C24 H24 0.930(5)
C47 H47 0.926(6)
C44 H44 0.929(6)
C41 H41 0.927(5)
C051 H05A 0.959(7)
C051 H05B 0.956(6)
C051 H05C 0.959(7)
C31 H31 0.930(7)
C31 C30 1.430(9)
C31 C32 1.353(9)
C049 H04A 0.960(7)
C049 H04B 0.960(6)
C049 H04C 0.966(7)
O2 C32 1.439(8)
O2 C050 1.341(10)
C30 H30 0.931(7)
C32 C33 1.321(10)
C67 H67A 0.970(9)
C67 H67B 0.979(9)
C67 C66 1.455(11)
C67 C68 1.507(15)
C34 H34 0.928(7)
C34 C33 1.366(9)
C052 H05D 0.962(9)
C052 H05E 0.954(7)
C052 H05F 0.954(7)
C58 H58A 0.971(7)
C58 H58B 0.971(7)
C58 C59 1.441(10)
C65 H65A 0.978(11)
C65 H65B 0.953(10)
C65 H65C 0.954(10)
C65 C64 1.433(12)
C33 H33 0.926(8)
C050 H05G 0.956(9)
C050 H05H 0.964(10)
C050 H05I 0.960(11)
C64 H64A 0.966(12)
C64 H64B 0.973(13)
C64 C63 1.441(11)
C62 H62A 0.971(7)
C62 H62B 0.974(8)
C62 C63 1.468(10)
C59 H59A 0.979(10)
C59 H59B 0.966(9)
C59 C60 1.604(13)
C60 H60A 0.975(12)
C60 H60B 0.970(9)
C60 C61 1.318(13)
C63 H63A 0.967(9)
C63 H63B 0.969(8)
C66 H66A 0.973(8)
C66 H66B 0.975(9)
C55 H55A 0.977(9)
C55 H55B 0.964(10)
C55 C56 1.483(13)
C55 C54 1.377(11)
C61 H61A 0.974(16)
C61 H61B 0.946(14)
C61 H61C 0.945(12)
C57 H57A 0.952(12)
C57 H57B 0.956(13)
C57 H57C 0.973(13)
C57 C56 1.323(12)
C69 H69A 0.969(17)
C69 H69B 0.944(15)
C69 H69C 0.962(16)
C69 C68 1.316(17)
C56 H56A 0.988(12)
C56 H56B 0.959(12)
C68 H68A 0.971(19)
C68 H68B 0.971(14)
C54 H54A 0.977(10)
C54 H54B 0.963(8)

loop_
_geom_torsion_atom_site_label_1
_geom_torsion_atom_site_label_2
_geom_torsion_atom_site_label_3
_geom_torsion_atom_site_label_4
_geom_torsion
Ni01 N4 C16 C15 -3.9(7)
Ni01 N4 C16 C17 177.6(3)
Ni01 N4 C19 C20 0.9(7)
Ni01 N4 C19 C18 -177.6(3)
Ni01 N2 C6 C5 -6.3(7)
Ni01 N2 C6 C7 170.4(3)
Ni01 N2 C0AA C8 -170.2(3)
Ni01 N2 C0AA C10 4.0(7)
Ni01 N1 C4 C5 16.9(7)
Ni01 N1 C4 C3 -165.1(3)
Ni01 N1 C1 C20 -13.9(7)
Ni01 N1 C1 C2 165.4(3)
Ni01 N3 C11 C12 167.7(3)
Ni01 N3 C11 C10 -13.2(7)
C14 N3 C11 C12 -0.4(5)
C14 N3 C11 C10 178.7(4)
C14 C13 C12 C35 -177.7(5)
C14 C13 C12 C11 1.8(5)
C23 C5 C4 N1 -176.3(5)
C23 C5 C4 C3 5.9(7)
C23 C5 C6 N2 170.4(5)
C23 C5 C6 C7 -5.7(8)
C36 C13 C12 C35 5.9(8)
C36 C13 C12 C11 -174.6(5)
C5 C23 C28 C27 178.4(6)
C5 C23 C24 C25 -178.5(6)
C5 C4 C3 C22 -3.1(9)
C5 C4 C3 C2 176.8(5)
C5 C6 C7 C8 175.2(5)
C22 C3 C2 C1 -179.0(5)
C22 C3 C2 C21 -2.9(8)
N4 C16 C15 C14 -4.5(8)
N4 C16 C15 C37 179.4(5)
N4 C16 C17 C18 -0.3(6)
N4 C19 C20 C43 -177.8(5)
N4 C19 C20 C1 2.2(8)
N4 C19 C18 C17 0.2(6)
N2 C6 C7 C8 -1.5(6)
N2 C0AA C8 C7 1.8(6)
N2 C0AA C10 C11 4.9(8)
N2 C0AA C10 C29 -171.2(5)
O3 C40 C39 C38 -179.6(5)
O3 C40 C41 C42 179.4(5)
N1 C4 C3 C22 178.8(5)
N1 C4 C3 C2 -1.3(6)
N1 C1 C2 C3 -0.6(5)
N1 C1 C2 C21 -176.3(5)
N3 C14 C13 C36 173.8(5)
N3 C14 C13 C12 -2.1(5)
N3 C14 C15 C16 -2.0(8)
N3 C14 C15 C37 174.1(5)
N3 C11 C12 C13 -0.9(5)
N3 C11 C12 C35 178.5(5)
N3 C11 C10 C0AA 0.1(8)
N3 C11 C10 C29 176.2(5)
C16 N4 C19 C20 178.1(5)
C16 N4 C19 C18 -0.4(5)
O4 C46 C45 C44 178.6(5)
O4 C46 C47 C48 -178.7(5)
C37 C42 C41 C40 1.3(8)
C4 C5 C6 N2 -9.7(8)
C4 C5 C6 C7 174.2(5)
C4 N1 C1 C20 -179.5(4)
C4 N1 C1 C2 -0.2(5)
C4 C3 C2 C1 1.1(5)
C4 C3 C2 C21 177.2(5)
N10 C58 C59 C60 -175.2(7)
N10 C62 C63 C64 165.8(8)
C13 C14 N3 Ni01 -166.6(3)
C13 C14 N3 C11 1.5(5)
C13 C14 C15 C16 -179.3(5)
C13 C14 C15 C37 -3.1(7)
C43 C20 C1 N1 -175.2(5)
C43 C20 C1 C2 5.6(7)
C43 C48 C47 C46 0.3(9)
C6 C5 C4 N1 3.8(8)
C6 C5 C4 C3 -173.9(5)
C6 N2 C0AA C8 -2.7(5)
C6 N2 C0AA C10 171.5(5)
C19 N4 C16 C15 178.9(5)
C19 N4 C16 C17 0.5(5)
C19 C20 C1 N1 4.7(8)
C19 C20 C1 C2 -174.5(5)
C19 C18 C17 C16 0.0(6)
C20 C43 C48 C47 176.7(5)
C20 C43 C44 C45 -176.9(6)
C20 C19 C18 C17 -178.3(5)
C20 C1 C2 C3 178.7(5)
C20 C1 C2 C21 3.0(8)
C0AA N2 C6 C5 -174.1(5)
C0AA N2 C6 C7 2.6(5)
C0AA C8 C7 C6 -0.2(6)
C18 C19 C20 C43 0.5(7)
C18 C19 C20 C1 -179.5(5)
C15 C14 N3 Ni01 15.8(6)
C15 C14 N3 C11 -176.1(4)
C15 C14 C13 C36 -8.5(9)
C15 C14 C13 C12 175.5(5)
C15 C16 C17 C18 -178.8(5)
C15 C37 C42 C41 -178.8(5)
C15 C37 C38 C39 178.7(5)
C42 C37 C15 C14 -79.1(6)
C42 C37 C15 C16 97.3(6)
C42 C37 C38 C39 1.3(8)
C1 N1 C4 C5 -177.1(5)
C1 N1 C4 C3 0.9(5)
C29 C34 C33 C32 -1.3(12)
C46 C45 C44 C43 0.1(9)
C8 C0AA C10 C11 178.3(5)
C8 C0AA C10 C29 2.2(8)
C17 C16 C15 C14 173.8(5)
C17 C16 C15 C37 -2.4(7)
C48 C43 C20 C19 -105.1(6)
C48 C43 C20 C1 74.8(6)
C48 C43 C44 C45 0.8(8)
C12 C11 C10 C0AA 179.1(5)
C12 C11 C10 C29 -4.8(7)
C40 C39 C38 C37 -1.1(8)
C45 C46 C47 C48 0.7(9)
C39 C40 C41 C42 -1.0(8)
C38 C37 C15 C14 103.6(6)
C38 C37 C15 C16 -80.0(6)
C38 C37 C42 C41 -1.4(8)
C28 C23 C5 C4 -99.9(6)
C28 C23 C5 C6 80.0(6)
C28 C23 C24 C25 1.1(8)
C28 C27 C26 O1 -180.0(5)
C28 C27 C26 C25 0.3(9)
C24 C23 C5 C4 79.7(6)
C24 C23 C5 C6 -100.4(6)
C24 C23 C28 C27 -1.3(8)
C24 C25 C26 O1 179.9(5)
C24 C25 C26 C27 -0.5(9)
C47 C46 C45 C44 -0.9(9)
C44 C43 C20 C19 72.5(6)
C44 C43 C20 C1 -107.5(6)
C44 C43 C48 C47 -1.0(8)
C41 C40 C39 C38 0.9(8)
C26 C27 C28 C23 0.6(9)
C26 C25 C24 C23 -0.3(9)
C051 O3 C40 C39 -5.1(8)
C051 O3 C40 C41 174.5(5)
C31 C32 C33 C34 3.5(13)
C049 O1 C26 C27 173.1(5)
C049 O1 C26 C25 -7.3(8)
O2 C32 C33 C34 -177.4(7)
C10 C0AA C8 C7 -172.6(5)
C10 C11 C12 C13 180.0(5)
C10 C11 C12 C35 -0.6(8)
C10 C29 C30 C31 -176.1(6)
C10 C29 C34 C33 176.3(7)
C30 C29 C10 C0AA 95.7(6)
C30 C29 C10 C11 -80.7(7)
C30 C29 C34 C33 -1.1(10)
C30 C31 C32 O2 177.8(6)
C30 C31 C32 C33 -3.2(12)
C32 C31 C30 C29 0.7(10)
C34 C29 C10 C0AA -81.6(7)
C34 C29 C10 C11 101.9(7)
C34 C29 C30 C31 1.3(9)
C052 O4 C46 C45 -172.2(6)
C052 O4 C46 C47 7.2(9)
C58 N10 C62 C63 169.0(7)
C58 N10 C66 C67 -62.9(9)
C58 N10 C54 C55 -55.9(10)
C58 C59 C60 C61 -74.0(13)
C65 C64 C63 C62 -173.3(10)
C050 O2 C32 C31 -3.1(11)
C050 O2 C32 C33 177.7(8)
C62 N10 C58 C59 58.3(9)
C62 N10 C66 C67 58.8(9)
C62 N10 C54 C55 -174.8(8)
C66 N10 C58 C59 -179.4(8)
C66 N10 C62 C63 47.0(9)
C66 N10 C54 C55 66.0(10)
C66 C67 C68 C69 -164.1(15)
C56 C55 C54 N10 176.0(8)
C68 C67 C66 N10 111.1(11)
C54 N10 C58 C59 -58.0(9)
C54 N10 C62 C63 -71.2(8)
C54 N10 C66 C67 174.7(8)
C54 C55 C56 C57 -177.3(11)
